data_4347376
loop_
_publ_author_name
'Liao, Jia-Ling'
'Chi, Yun'
'Wang, Jin-Yun'
'Chen, Zhong-Ning'
'Tsai, Zheng-Hua'
'Hung, Wen-Yi'
'Tseng, Meu-Rurng'
'Lee, Gene-Hsiang'

_publ_section_title
;
 Pt(II) Phosphors Featuring Both Dicarbene and Functional Biazolate
 Chelates: Synthesis, Luminescent Properties, and Applications in Organic
 Light-Emitting Diodes.
;
_journal_issue 13
_journal_name_full 'Inorganic chemistry'
_journal_page_first 6394
_journal_page_last 6404
_journal_paper_doi 10.1021/acs.inorgchem.6b00097
_journal_volume 55
_journal_year 2016
_chemical_formula_sum 'C17 H14 F6 N8 Pt'
_chemical_formula_weight 639.45
_space_group_IT_number 62
_space_group_name_Hall '-P 2ac 2n'
_space_group_name_H-M_alt 'P n m a'
_symmetry_cell_setting orthorhombic
_symmetry_space_group_name_H-M 'P n m a'
_atom_sites_solution_hydrogens geom
_atom_sites_solution_primary direct
_atom_sites_solution_secondary difmap
_audit_creation_method SHELXL-97
_cell_angle_alpha 90.00
_cell_angle_beta 90.00
_cell_angle_gamma 90.00
_cell_formula_units_Z 4
_cell_length_a 7.8209(5)
_cell_length_b 21.6264(14)
_cell_length_c 11.6972(7)
_cell_measurement_reflns_used 5366
_cell_measurement_temperature 200(2)
_cell_measurement_theta_max 27.35
_cell_measurement_theta_min 3.13
_cell_volume 1978.4(2)
_computing_cell_refinement 'Bruker SAINT'
_computing_data_collection 'Bruker SMART'
_computing_data_reduction 'Bruker SAINT'
_computing_molecular_graphics 'Bruker SHELXTL'
_computing_publication_material 'Bruker SHELXTL'
_computing_structure_refinement 'SHELXL-97 (Sheldrick, 1997)'
_computing_structure_solution 'SHELXS-97 (Sheldrick, 1990)'
_diffrn_ambient_temperature 200(2)
_diffrn_measured_fraction_theta_full 1.000
_diffrn_measured_fraction_theta_max 1.000
_diffrn_measurement_device_type 'BRUKER SMART APEXCCD area detector'
_diffrn_measurement_method 'omega scans'
_diffrn_radiation_monochromator graphite
_diffrn_radiation_source 'fine-focus sealed tube'
_diffrn_radiation_type MoK\a
_diffrn_radiation_wavelength 0.71073
_diffrn_reflns_av_R_equivalents 0.0341
_diffrn_reflns_av_sigmaI/netI 0.0244
_diffrn_reflns_limit_h_max 10
_diffrn_reflns_limit_h_min -8
_diffrn_reflns_limit_k_max 26
_diffrn_reflns_limit_k_min -28
_diffrn_reflns_limit_l_max 15
_diffrn_reflns_limit_l_min -15
_diffrn_reflns_number 12163
_diffrn_reflns_theta_full 27.50
_diffrn_reflns_theta_max 27.50
_diffrn_reflns_theta_min 1.88
_exptl_absorpt_coefficient_mu 7.171
_exptl_absorpt_correction_T_max 0.5977
_exptl_absorpt_correction_T_min 0.3281
_exptl_absorpt_correction_type multi-scan
_exptl_absorpt_process_details 'SADABS (Bruker, 2001)'
_exptl_crystal_colour colorless
_exptl_crystal_density_diffrn 2.147
_exptl_crystal_density_meas ?
_exptl_crystal_density_method 'not measured'
_exptl_crystal_description block
_exptl_crystal_F_000 1216
_exptl_crystal_size_max 0.20
_exptl_crystal_size_mid 0.15
_exptl_crystal_size_min 0.08
_refine_diff_density_max 0.964
_refine_diff_density_min -0.666
_refine_diff_density_rms 0.107
_refine_ls_extinction_method none
_refine_ls_goodness_of_fit_ref 1.059
_refine_ls_hydrogen_treatment constr
_refine_ls_matrix_type full
_refine_ls_number_parameters 159
_refine_ls_number_reflns 2329
_refine_ls_number_restraints 18
_refine_ls_restrained_S_all 1.090
_refine_ls_R_factor_all 0.0246
_refine_ls_R_factor_gt 0.0221
_refine_ls_shift/su_max 0.004
_refine_ls_shift/su_mean 0.000
_refine_ls_structure_factor_coef Fsqd
_refine_ls_weighting_details 'calc w=1/[\s^2^(Fo^2^)+(0.0234P)^2^+3.0606P] where P=(Fo^2^+2Fc^2^)/3'
_refine_ls_weighting_scheme calc
_refine_ls_wR_factor_gt 0.0505
_refine_ls_wR_factor_ref 0.0517
_reflns_number_gt 2175
_reflns_number_total 2329
_reflns_threshold_expression >2sigma(I)
_cod_data_source_file ic6b00097_si_002.cif
_cod_data_source_block 1a
_cod_depositor_comments
;
The following automatic conversions were performed:

data item '_symmetry_cell_setting' value 'Orthorhombic' was changed
to 'orthorhombic' in accordance with the
/home/saulius/struct/COD-crude-data/automatic-downloads/DataCite-retrospective/ACS/depositions/lib/dictionaries/cif_core.dic
dictionary named 'cif_core.dic' version 2.4.2 last updated on
2011-04-26.

data item '_exptl_crystal_density_meas' value 'not_measured' was
changed to '?' -- the value is perceived as not measured.

Automatic conversion script
Id: cif_fix_values 6909 2019-04-08 15:41:33Z antanas 
;
_cod_original_sg_symbol_H-M Pnma
_cod_database_code 4347376

loop_
_symmetry_equiv_pos_as_xyz
'x, y, z'
'-x+1/2, -y, z+1/2'
'-x, y+1/2, -z'
'x+1/2, -y+1/2, -z+1/2'
'-x, -y, -z'
'x-1/2, y, -z-1/2'
'x, -y-1/2, z'
'-x-1/2, y-1/2, z-1/2'

loop_
_atom_site_label
_atom_site_type_symbol
_atom_site_fract_x
_atom_site_fract_y
_atom_site_fract_z
_atom_site_U_iso_or_equiv
_atom_site_adp_type
_atom_site_occupancy
_atom_site_symmetry_multiplicity
_atom_site_calc_flag
_atom_site_refinement_flags
_atom_site_disorder_assembly
_atom_site_disorder_group
Pt Pt 0.14695(2) 0.2500 0.537741(14) 0.01840(7) Uani 1 2 d S . .
N1 N 0.0112(4) 0.30903(13) 0.4359(2) 0.0218(6) Uani 1 1 d . . .
N2 N -0.0011(4) 0.37142(13) 0.4344(2) 0.0236(6) Uani 1 1 d . . .
N3 N 0.3362(4) 0.36529(14) 0.6191(3) 0.0289(7) Uani 1 1 d . . .
N4 N 0.2606(4) 0.30487(13) 0.7545(2) 0.0255(6) Uani 1 1 d . . .
C1 C 0.2558(4) 0.31147(15) 0.6386(3) 0.0216(7) Uani 1 1 d . . .
C2 C 0.3801(5) 0.3902(2) 0.5062(4) 0.0401(10) Uani 1 1 d . . .
H2A H 0.3761 0.3569 0.4494 0.060 Uiso 1 1 calc R . .
H2B H 0.4956 0.4077 0.5086 0.060 Uiso 1 1 calc R . .
H2C H 0.2981 0.4225 0.4853 0.060 Uiso 1 1 calc R . .
C3 C 0.3858(5) 0.39261(19) 0.7208(4) 0.0380(10) Uani 1 1 d . . .
H3 H 0.4430 0.4311 0.7287 0.046 Uiso 1 1 calc R . .
C4 C 0.3390(5) 0.35524(19) 0.8055(4) 0.0353(9) Uani 1 1 d . . .
H4 H 0.3559 0.3618 0.8850 0.042 Uiso 1 1 calc R . .
C5 C 0.1948(7) 0.2500 0.8111(4) 0.0315(12) Uani 1 2 d S . .
H5A H 0.0682 0.2500 0.8081 0.038 Uiso 1 2 calc SR . .
H5B H 0.2301 0.2500 0.8924 0.038 Uiso 1 2 calc SR . .
C6 C -0.1025(4) 0.28355(16) 0.3614(3) 0.0236(7) Uani 1 1 d . . .
C7 C -0.1916(5) 0.33088(17) 0.3082(3) 0.0299(8) Uani 1 1 d . . .
H7 H -0.2791 0.3280 0.2520 0.036 Uiso 1 1 calc R . .
C8 C -0.1215(4) 0.38384(16) 0.3573(3) 0.0255(7) Uani 1 1 d . A .
C9 C -0.1701(5) 0.44910(18) 0.3359(3) 0.0320(8) Uani 1 1 d . . .
F1 F -0.0417(10) 0.4904(4) 0.3635(7) 0.0457(15) Uani 0.607(11) 1 d PU A 1
F2 F -0.3042(10) 0.4676(3) 0.4019(8) 0.0577(16) Uani 0.607(11) 1 d PU A 1
F3 F -0.2098(11) 0.4612(5) 0.2265(9) 0.0550(17) Uani 0.607(11) 1 d PU A 1
F1' F -0.0873(17) 0.4889(7) 0.3926(12) 0.0457(15) Uani 0.393(11) 1 d P A 2
F2' F -0.3371(15) 0.4588(5) 0.3487(12) 0.0577(16) Uani 0.393(11) 1 d P A 2
F3' F -0.1434(17) 0.4649(8) 0.2267(15) 0.0550(17) Uani 0.393(11) 1 d P A 2

loop_
_atom_site_aniso_label
_atom_site_aniso_U_11
_atom_site_aniso_U_22
_atom_site_aniso_U_33
_atom_site_aniso_U_23
_atom_site_aniso_U_13
_atom_site_aniso_U_12
Pt 0.02060(10) 0.01854(10) 0.01607(9) 0.000 -0.00177(6) 0.000
N1 0.0281(15) 0.0205(14) 0.0168(12) 0.0004(10) -0.0014(11) 0.0013(11)
N2 0.0313(15) 0.0205(14) 0.0191(13) 0.0010(11) 0.0001(11) 0.0021(12)
N3 0.0281(15) 0.0225(15) 0.0360(16) -0.0009(13) -0.0086(13) -0.0006(12)
N4 0.0273(15) 0.0269(15) 0.0223(13) -0.0053(12) -0.0087(12) 0.0036(12)
C1 0.0207(16) 0.0199(15) 0.0241(16) -0.0012(12) -0.0051(12) 0.0023(13)
C2 0.040(2) 0.033(2) 0.046(2) 0.0101(19) -0.0006(19) -0.0098(18)
C3 0.040(2) 0.027(2) 0.047(2) -0.0119(18) -0.0186(18) 0.0010(16)
C4 0.040(2) 0.031(2) 0.035(2) -0.0153(17) -0.0186(17) 0.0077(17)
C5 0.026(2) 0.047(3) 0.021(2) 0.000 -0.006(2) 0.000
C6 0.0254(16) 0.0261(18) 0.0195(16) -0.0013(13) -0.0013(12) 0.0007(14)
C7 0.0308(18) 0.0284(19) 0.0304(18) 0.0040(15) -0.0086(15) 0.0024(15)
C8 0.0296(18) 0.0212(17) 0.0257(17) 0.0046(13) 0.0010(13) 0.0037(14)
C9 0.036(2) 0.0263(19) 0.034(2) 0.0063(16) -0.0008(16) 0.0042(16)
F1 0.047(4) 0.0317(14) 0.059(4) 0.010(3) 0.000(2) -0.005(3)
F2 0.055(3) 0.038(2) 0.080(4) 0.008(3) 0.029(3) 0.0154(19)
F3 0.077(5) 0.0431(19) 0.0449(16) 0.0093(14) -0.023(4) 0.014(4)
F1' 0.047(4) 0.0317(14) 0.059(4) 0.010(3) 0.000(2) -0.005(3)
F2' 0.055(3) 0.038(2) 0.080(4) 0.008(3) 0.029(3) 0.0154(19)
F3' 0.077(5) 0.0431(19) 0.0449(16) 0.0093(14) -0.023(4) 0.014(4)

loop_
_atom_type_symbol
_atom_type_description
_atom_type_scat_dispersion_real
_atom_type_scat_dispersion_imag
_atom_type_scat_source
C C 0.0033 0.0016 'International Tables Vol C Tables 4.2.6.8 and 6.1.1.4'
H H 0.0000 0.0000 'International Tables Vol C Tables 4.2.6.8 and 6.1.1.4'
N N 0.0061 0.0033 'International Tables Vol C Tables 4.2.6.8 and 6.1.1.4'
F F 0.0171 0.0103 'International Tables Vol C Tables 4.2.6.8 and 6.1.1.4'
Pt Pt -1.7033 8.3905 'International Tables Vol C Tables 4.2.6.8 and 6.1.1.4'

loop_
_geom_angle_atom_site_label_1
_geom_angle_atom_site_label_2
_geom_angle_atom_site_label_3
_geom_angle
_geom_angle_site_symmetry_1
_geom_angle_site_symmetry_3
C1 Pt C1 84.86(18) . 7_565
C1 Pt N1 174.15(12) . 7_565
C1 Pt N1 98.74(12) 7_565 7_565
C1 Pt N1 98.74(12) . .
C1 Pt N1 174.15(12) 7_565 .
N1 Pt N1 77.32(16) 7_565 .
N2 N1 C6 110.4(3) . .
N2 N1 Pt 131.9(2) . .
C6 N1 Pt 117.4(2) . .
C8 N2 N1 105.1(3) . .
C1 N3 C3 110.8(3) . .
C1 N3 C2 125.5(3) . .
C3 N3 C2 123.5(3) . .
C1 N4 C4 111.0(3) . .
C1 N4 C5 121.9(3) . .
C4 N4 C5 127.1(3) . .
N3 C1 N4 104.3(3) . .
N3 C1 Pt 133.3(3) . .
N4 C1 Pt 122.5(2) . .
C4 C3 N3 107.7(3) . .
C3 C4 N4 106.2(3) . .
N4 C5 N4 109.5(4) . 7_565
N1 C6 C7 108.5(3) . .
N1 C6 C6 113.87(19) . 7_565
C7 C6 C6 137.6(2) . 7_565
C6 C7 C8 102.9(3) . .
N2 C8 C7 113.1(3) . .
N2 C8 C9 119.2(3) . .
C7 C8 C9 127.7(3) . .
F1' C9 F2' 109.7(8) . .
F1' C9 F3' 104.3(9) . .
F2' C9 F3' 102.8(7) . .
F1' C9 F3 119.1(8) . .
F2' C9 F3 81.4(6) . .
F3' C9 F3 22.6(6) . .
F1' C9 F2 84.1(6) . .
F2' C9 F2 30.1(5) . .
F3' C9 F2 125.9(7) . .
F3 C9 F2 107.8(5) . .
F1' C9 F1 20.9(6) . .
F2' C9 F1 125.8(7) . .
F3' C9 F1 86.8(7) . .
F3 C9 F1 105.4(5) . .
F2 C9 F1 103.7(5) . .
F1' C9 C8 115.3(8) . .
F2' C9 C8 112.5(6) . .
F3' C9 C8 111.3(8) . .
F3 C9 C8 113.9(5) . .
F2 C9 C8 112.4(4) . .
F1 C9 C8 112.9(5) . .

loop_
_geom_bond_atom_site_label_1
_geom_bond_atom_site_label_2
_geom_bond_distance
_geom_bond_site_symmetry_2
Pt C1 1.970(3) .
Pt C1 1.970(3) 7_565
Pt N1 2.044(3) 7_565
Pt N1 2.044(3) .
N1 N2 1.353(4) .
N1 C6 1.362(4) .
N2 C8 1.331(4) .
N3 C1 1.342(4) .
N3 C3 1.384(5) .
N3 C2 1.466(5) .
N4 C1 1.364(4) .
N4 C4 1.385(5) .
N4 C5 1.453(4) .
C3 C4 1.330(6) .
C5 N4 1.453(4) 7_565
C6 C7 1.386(5) .
C6 C6 1.451(7) 7_565
C7 C8 1.394(5) .
C8 C9 1.483(5) .
C9 F1' 1.265(16) .
C9 F2' 1.331(12) .
C9 F3' 1.338(18) .
C9 F3 1.342(10) .
C9 F2 1.362(8) .
C9 F1 1.383(10) .
